data_1553739
loop_
_publ_author_name
'Panaka, Sangeetha'
'Trivedi, Rajiv'
'Sony, T.'
'Prabhakar, S.'
'Raju Chowhan, L.'

_publ_section_title
;
 Silver(i) catalyzed intramolecular cyclization of
 N-(2-(alk-1-yn-1-yl))-1H-tetrazoles leading to the formation of
 N-cyano-2-substituted indoles under ambient conditions
;
_journal_issue 8
_journal_name_full 'Org. Chem. Front.'
_journal_page_first 1574
_journal_paper_doi 10.1039/C7QO00109F
_journal_volume 4
_journal_year 2017
_chemical_formula_moiety 'C15 H9 F N2'
_chemical_formula_sum 'C15 H9 F N2'
_chemical_formula_weight 236.25
_chemical_name_systematic 5-fluoro-2-phenyl-1H-indole-1-carbonitrile
_space_group_IT_number 61
_space_group_name_Hall '-P 2ac 2ab'
_space_group_name_H-M_alt 'P b c a'
_symmetry_cell_setting orthorhombic
_symmetry_Int_Tables_number 61
_symmetry_space_group_name_Hall '-P 2ac 2ab'
_symmetry_space_group_name_H-M 'P b c a'
_atom_sites_solution_hydrogens geom
_atom_sites_solution_primary direct
_atom_sites_solution_secondary difmap
_audit_update_record
;
2016-06-22 deposited with the CCDC.
2017-05-04 downloaded from the CCDC.
;
_cell_angle_alpha 90.0000
_cell_angle_beta 90.0000
_cell_angle_gamma 90.0000
_cell_formula_units_Z 8
_cell_length_a 25.513(13)
_cell_length_b 13.881(8)
_cell_length_c 6.794(4)
_cell_measurement_reflns_used 2123
_cell_measurement_temperature 293
_cell_measurement_theta_max 27.99
_cell_measurement_theta_min 4.49
_cell_volume 2406(2)
_computing_cell_refinement PROCESS-AUTO
_computing_data_collection PROCESS-AUTO
_computing_data_reduction PROCESS-AUTO
_computing_molecular_graphics 'CrystalStructure 4.0'
_computing_publication_material 'CrystalStructure 4.0 (Rigaku, 2010)'
_computing_structure_refinement 'SHELXL97 (Sheldrick, 2008)'
_computing_structure_solution 'SIR92 (Altomare, et al., 1994)'
_diffrn_ambient_temperature 293
_diffrn_detector_area_resol_mean 6.849
_diffrn_measured_fraction_theta_full 0.999
_diffrn_measured_fraction_theta_max 0.999
_diffrn_measurement_device_type 'Rigaku SCX mini'
_diffrn_measurement_method \w
_diffrn_radiation_type 'Mo K\a'
_diffrn_radiation_wavelength 0.71075
_diffrn_reflns_av_R_equivalents 0.1085
_diffrn_reflns_limit_h_max 32
_diffrn_reflns_limit_h_min -32
_diffrn_reflns_limit_k_max 18
_diffrn_reflns_limit_k_min -17
_diffrn_reflns_limit_l_max 8
_diffrn_reflns_limit_l_min -8
_diffrn_reflns_number 20801
_diffrn_reflns_theta_full 27.49
_diffrn_reflns_theta_max 27.49
_diffrn_standards_number 0
_exptl_absorpt_coefficient_mu 0.089
_exptl_absorpt_correction_T_max 0.972
_exptl_absorpt_correction_T_min 0.568
_exptl_absorpt_correction_type multi-scan
_exptl_absorpt_process_details 'REQAB (Rigaku, 1998)'
_exptl_crystal_colour Colorless
_exptl_crystal_density_diffrn 1.304
_exptl_crystal_density_method 'not measured'
_exptl_crystal_description Block
_exptl_crystal_F_000 976.00
_exptl_crystal_recrystallization_method 'Re-crystallisation from solvent'
_exptl_crystal_size_max 0.500
_exptl_crystal_size_mid 0.480
_exptl_crystal_size_min 0.320
_refine_diff_density_max 0.310
_refine_diff_density_min -0.470
_refine_ls_extinction_method none
_refine_ls_goodness_of_fit_ref 1.049
_refine_ls_hydrogen_treatment refxyz
_refine_ls_number_parameters 244
_refine_ls_number_reflns 2754
_refine_ls_number_restraints 0
_refine_ls_R_factor_gt 0.1134
_refine_ls_shift/su_max 0.106
_refine_ls_structure_factor_coef Fsqd
_refine_ls_weighting_details 'w = 1/[\s^2^(Fo^2^)+(0.1402P)^2^+2.7382P] where P=(Fo^2^+2Fc^2^)/3'
_refine_ls_weighting_scheme calc
_refine_ls_wR_factor_ref 0.3222
_reflns_number_gt 1690
_reflns_number_total 2754
_reflns_threshold_expression F^2^>2.0\s(F^2^)
_cod_data_source_file c7qo00109f7.cif
_cod_data_source_block RT-SP-11A
_cod_database_code 1553739
_solvent_exptl_crystal_recrystallization_method DMSO

loop_
_symmetry_equiv_pos_site_id
_symmetry_equiv_pos_as_xyz
1 +X,+Y,+Z
2 1/2-X,1/2+Y,+Z
3 +X,1/2-Y,1/2+Z
4 1/2-X,-Y,1/2+Z
5 -X,-Y,-Z
6 1/2+X,1/2-Y,-Z
7 -X,1/2+Y,1/2-Z
8 1/2+X,+Y,1/2-Z

loop_
_atom_site_label
_atom_site_type_symbol
_atom_site_fract_x
_atom_site_fract_y
_atom_site_fract_z
_atom_site_U_iso_or_equiv
_atom_site_adp_type
_atom_site_occupancy
_atom_site_symmetry_multiplicity
_atom_site_calc_flag
F1 F 0.6249(2) 0.1661(5) 0.3592(10) 0.181(3) Uani 1.0 8 d
N1 N 0.42301(12) 0.1030(3) 0.6720(5) 0.0497(9) Uani 1.0 8 d
N2 N 0.39267(16) 0.0216(4) 0.9700(6) 0.0813(14) Uani 1.0 8 d
C1 C 0.39167(15) 0.1332(3) 0.5145(6) 0.0490(10) Uani 1.0 8 d
C2 C 0.42409(19) 0.1620(3) 0.3718(7) 0.0525(11) Uani 1.0 8 d
C3 C 0.47694(15) 0.1502(3) 0.4327(6) 0.0494(10) Uani 1.0 8 d
C4 C 0.5262(3) 0.1671(5) 0.3497(8) 0.0580(14) Uani 1.0 8 d
C5 C 0.57130(16) 0.1458(3) 0.4486(7) 0.0589(11) Uani 1.0 8 d
C6 C 0.56788(18) 0.1054(3) 0.6349(8) 0.0603(12) Uani 1.0 8 d
C7 C 0.52041(17) 0.0878(3) 0.7243(8) 0.0567(11) Uani 1.0 8 d
C8 C 0.47579(14) 0.1118(3) 0.6202(6) 0.0489(10) Uani 1.0 8 d
C9 C 0.40636(16) 0.0592(3) 0.8323(6) 0.0567(11) Uani 1.0 8 d
C10 C 0.33418(15) 0.1283(3) 0.5279(7) 0.0504(10) Uani 1.0 8 d
C11 C 0.3056(3) 0.0909(4) 0.3747(9) 0.0637(14) Uani 1.0 8 d
C12 C 0.2515(2) 0.0855(4) 0.3835(10) 0.0760(15) Uani 1.0 8 d
C13 C 0.2252(2) 0.1191(4) 0.5440(10) 0.0754(15) Uani 1.0 8 d
C14 C 0.2534(3) 0.1578(5) 0.6969(11) 0.0769(16) Uani 1.0 8 d
C15 C 0.30736(17) 0.1620(4) 0.6898(8) 0.0632(12) Uani 1.0 8 d
H2 H 0.4132(17) 0.188(3) 0.258(8) 0.064(14) Uani 1.0 8 d
H4 H 0.5285(17) 0.191(4) 0.233(9) 0.072(18) Uani 1.0 8 d
H6 H 0.6004(19) 0.087(3) 0.694(8) 0.077(15) Uani 1.0 8 d
H7 H 0.5207(18) 0.057(3) 0.869(8) 0.076(15) Uani 1.0 8 d
H11 H 0.3236(19) 0.071(4) 0.268(8) 0.073(17) Uani 1.0 8 d
H12 H 0.2302(18) 0.057(4) 0.280(8) 0.086(17) Uani 1.0 8 d
H13 H 0.1861(17) 0.118(4) 0.543(10) 0.12(3) Uani 1.0 8 d
H14 H 0.237(3) 0.187(6) 0.809(13) 0.15(3) Uani 1.0 8 d
H15 H 0.327(2) 0.188(4) 0.806(7) 0.093(18) Uani 1.0 8 d

loop_
_atom_site_aniso_label
_atom_site_aniso_U_11
_atom_site_aniso_U_22
_atom_site_aniso_U_33
_atom_site_aniso_U_12
_atom_site_aniso_U_13
_atom_site_aniso_U_23
F1 0.119(4) 0.201(5) 0.223(6) -0.013(4) 0.041(4) -0.003(5)
N1 0.0477(18) 0.0529(17) 0.0486(18) -0.0013(14) 0.0013(15) 0.0035(14)
N2 0.072(3) 0.112(4) 0.060(3) -0.010(3) 0.004(2) 0.015(3)
C1 0.050(2) 0.0414(18) 0.056(3) 0.0026(15) -0.0043(18) 0.0007(17)
C2 0.059(3) 0.046(2) 0.052(3) 0.0026(18) -0.002(2) 0.0051(18)
C3 0.053(3) 0.0422(18) 0.053(3) -0.0005(15) 0.0052(18) 0.0013(16)
C4 0.061(3) 0.056(3) 0.058(3) -0.0012(19) 0.012(3) 0.001(3)
C5 0.050(3) 0.049(2) 0.078(3) -0.0021(17) 0.012(2) -0.002(2)
C6 0.050(3) 0.055(3) 0.076(3) 0.0001(19) -0.003(3) -0.001(3)
C7 0.054(3) 0.055(3) 0.061(3) -0.0024(17) -0.004(2) 0.006(2)
C8 0.048(3) 0.0444(18) 0.054(3) -0.0020(15) 0.0016(18) 0.0010(17)
C9 0.054(3) 0.066(3) 0.049(3) -0.0077(19) 0.0013(19) 0.002(2)
C10 0.050(3) 0.0387(17) 0.062(3) 0.0028(15) -0.0042(18) -0.0012(17)
C11 0.057(3) 0.064(3) 0.070(4) 0.004(2) -0.010(3) -0.004(3)
C12 0.059(3) 0.073(4) 0.095(4) 0.003(3) -0.021(3) -0.005(3)
C13 0.054(3) 0.064(3) 0.109(5) 0.003(3) -0.007(3) 0.005(3)
C14 0.065(4) 0.071(3) 0.095(4) 0.007(3) 0.016(3) -0.005(3)
C15 0.053(3) 0.060(3) 0.077(4) 0.0020(19) 0.004(3) -0.013(3)
H2 0.05(3) 0.05(3) 0.09(4) 0.02(3) 0.03(3) 0.00(3)
H4 0.03(3) 0.05(4) 0.14(5) -0.00(3) -0.03(4) -0.06(4)
H6 0.06(3) 0.05(3) 0.12(5) 0.02(3) -0.01(3) 0.00(3)
H7 0.09(4) 0.05(3) 0.09(4) -0.02(3) 0.05(3) -0.00(3)
H11 0.06(4) 0.07(4) 0.09(4) 0.02(3) -0.08(4) 0.00(4)
H12 0.04(3) 0.09(4) 0.12(5) -0.03(3) -0.03(3) 0.00(4)
H13 0.01(3) 0.17(5) 0.20(6) 0.02(3) -0.03(4) -0.01(5)
H14 0.07(5) 0.14(6) 0.26(9) -0.07(5) 0.03(5) 0.02(7)
H15 0.09(4) 0.11(4) 0.08(4) 0.01(3) -0.06(4) -0.03(4)

loop_
_atom_type_symbol
_atom_type_description
_atom_type_scat_dispersion_real
_atom_type_scat_dispersion_imag
_atom_type_scat_source
N N 0.0061 0.0033
;
International Tables for Crystallography
(1992, Vol. C, Tables 4.2.6.8 and 6.1.1.4)
;
C C 0.0033 0.0016
;
International Tables for Crystallography
(1992, Vol. C, Tables 4.2.6.8 and 6.1.1.4)
;
H H 0.0000 0.0000
;
International Tables for Crystallography
(1992, Vol. C, Table 6.1.1.4)
;
F F 0.0171 0.0103
;
International Tables for Crystallography
(1992, Vol. C, Tables 4.2.6.8 and 6.1.1.4)
;

loop_
_geom_angle_atom_site_label_1
_geom_angle_atom_site_label_2
_geom_angle_atom_site_label_3
_geom_angle
_geom_angle_publ_flag
C1 N1 C8 109.4(3) yes
C1 N1 C9 125.9(4) yes
C8 N1 C9 124.0(4) yes
N1 C1 C2 106.9(4) yes
N1 C1 C10 120.6(4) yes
C2 C1 C10 132.5(4) yes
C1 C2 C3 110.0(4) yes
C2 C3 C4 135.8(5) yes
C2 C3 C8 107.1(4) yes
C4 C3 C8 117.1(4) yes
C3 C4 C5 121.5(5) yes
F1 C5 C4 121.4(5) yes
F1 C5 C6 119.7(5) yes
C4 C5 C6 118.9(5) yes
C5 C6 C7 122.0(5) yes
C6 C7 C8 117.2(5) yes
N1 C8 C3 106.7(4) yes
N1 C8 C7 130.1(4) yes
C3 C8 C7 123.2(4) yes
N1 C9 N2 179.2(5) yes
C1 C10 C11 120.0(4) yes
C1 C10 C15 121.9(4) yes
C11 C10 C15 118.0(4) yes
C10 C11 C12 121.2(6) yes
C11 C12 C13 120.5(6) yes
C12 C13 C14 118.8(6) yes
C13 C14 C15 120.8(6) yes
C10 C15 C14 120.6(5) yes
C1 C2 H2 124(3) no
C3 C2 H2 126(3) no
C3 C4 H4 120(3) no
C5 C4 H4 119(3) no
C5 C6 H6 116(3) no
C7 C6 H6 122(3) no
C6 C7 H7 118(3) no
C8 C7 H7 125(3) no
C10 C11 H11 117(3) no
C12 C11 H11 122(3) no
C11 C12 H12 123(3) no
C13 C12 H12 116(3) no
C12 C13 H13 119(4) no
C14 C13 H13 122(4) no
C13 C14 H14 122(4) no
C15 C14 H14 117(4) no
C10 C15 H15 121(3) no
C14 C15 H15 119(3) no

loop_
_geom_bond_atom_site_label_1
_geom_bond_atom_site_label_2
_geom_bond_distance
_geom_bond_publ_flag
F1 C5 1.523(7) yes
N1 C1 1.400(5) yes
N1 C8 1.397(5) yes
N1 C9 1.317(6) yes
N2 C9 1.128(6) yes
C1 C2 1.336(6) yes
C1 C10 1.471(6) yes
C2 C3 1.420(7) yes
C3 C4 1.397(8) yes
C3 C8 1.381(6) yes
C4 C5 1.365(8) yes
C5 C6 1.387(7) yes
C6 C7 1.377(7) yes
C7 C8 1.381(6) yes
C10 C11 1.373(7) yes
C10 C15 1.378(7) yes
C11 C12 1.383(8) yes
C12 C13 1.362(9) yes
C13 C14 1.372(9) yes
C14 C15 1.380(8) yes
C2 H2 0.90(5) no
C4 H4 0.86(6) no
C6 H6 0.96(5) no
C7 H7 1.07(5) no
C11 H11 0.90(5) no
C12 H12 0.97(6) no
C13 H13 1.00(5) no
C14 H14 0.96(8) no
C15 H15 1.00(5) no

loop_
_geom_contact_atom_site_label_1
_geom_contact_atom_site_label_2
_geom_contact_distance
_geom_contact_publ_flag
_geom_contact_site_symmetry_2
N1 C4 3.538(7) no .
N1 C15 3.065(6) no .
N2 C1 3.461(6) no .
N2 C8 3.423(6) no .
N2 C15 3.487(7) no .
C2 C7 3.583(7) no .
C2 C9 3.468(7) no .
C2 C11 3.180(8) no .
C3 C6 2.767(7) no .
C3 C9 3.494(6) no .
C4 C7 2.777(8) no .
C5 C8 2.742(6) no .
C7 C9 3.027(7) no .
C9 C10 2.930(6) no .
C9 C15 3.058(7) no .
C10 C13 2.785(7) no .
C11 C14 2.726(9) no .
C12 C15 2.736(8) no .
F1 N2 3.463(8) no 5_656
F1 C9 3.481(8) no 5_656
N1 C2 3.534(6) no 3_555
N1 C5 3.552(6) no 5_656
N1 C6 3.572(6) no 5_656
N2 F1 3.463(8) no 5_656
N2 C2 3.449(7) no 1_556
N2 C6 3.365(7) no 5_657
N2 C7 3.396(7) no 5_657
C2 N1 3.534(6) no 3_554
C2 N2 3.449(7) no 1_554
C3 C7 3.472(6) no 5_656
C4 C7 3.511(8) no 3_554
C5 N1 3.552(6) no 5_656
C5 C9 3.474(6) no 5_656
C6 N1 3.572(6) no 5_656
C6 N2 3.365(7) no 5_657
C7 N2 3.396(7) no 5_657
C7 C3 3.472(6) no 5_656
C7 C4 3.511(8) no 3_555
C9 F1 3.481(8) no 5_656
C9 C5 3.474(6) no 5_656
F1 H4 2.63(5) no .
F1 H6 2.60(6) no .
N1 H2 3.06(5) no .
N1 H7 2.90(5) no .
N1 H15 2.88(5) no .
N2 H7 3.37(5) no .
N2 H15 3.07(5) no .
C1 H11 2.56(5) no .
C1 H15 2.69(5) no .
C2 H4 2.85(5) no .
C2 H11 2.94(5) no .
C3 H7 3.42(5) no .
C4 H2 2.96(5) no .
C4 H6 3.21(5) no .
C5 H7 3.37(5) no .
C6 H4 3.14(6) no .
C8 H2 3.12(5) no .
C8 H4 3.15(6) no .
C8 H6 3.24(5) no .
C9 H7 2.93(5) no .
C9 H15 2.72(5) no .
C10 H2 2.85(5) no .
C10 H12 3.29(5) no .
C10 H14 3.24(8) no .
C11 H2 3.16(5) no .
C11 H13 3.28(5) no .
C11 H15 3.27(5) no .
C12 H14 3.24(9) no .
C13 H11 3.20(5) no .
C13 H15 3.28(5) no .
C14 H12 3.21(6) no .
C15 H11 3.16(5) no .
C15 H13 3.31(5) no .
H2 H4 2.95(7) no .
H2 H11 2.81(7) no .
H6 H7 2.39(7) no .
H11 H12 2.39(7) no .
H12 H13 2.28(8) no .
H13 H14 2.42(10) no .
H14 H15 2.29(8) no .
F1 H12 3.22(5) no 8_555
F1 H13 3.44(6) no 6_556
F1 H13 3.22(6) no 8_555
N1 H2 2.96(5) no 3_555
N2 H2 3.08(5) no 1_556
N2 H6 2.74(5) no 5_657
N2 H7 2.70(5) no 5_657
N2 H11 2.77(5) no 1_556
N2 H12 3.56(5) no 4_555
N2 H13 2.84(5) no 4_555
C1 H2 3.03(5) no 3_555
C1 H6 3.37(5) no 5_656
C1 H15 3.30(5) no 3_554
C2 H2 3.36(5) no 3_555
C2 H6 3.54(5) no 5_656
C2 H15 3.27(5) no 3_554
C3 H2 3.54(5) no 3_555
C3 H4 3.28(6) no 3_555
C3 H7 3.53(5) no 5_656
C4 H4 3.27(6) no 3_555
C5 H4 3.18(6) no 3_555
C6 H4 3.08(5) no 3_555
C7 H4 3.08(5) no 3_555
C7 H7 3.57(5) no 5_657
C8 H2 3.34(5) no 3_555
C8 H4 3.15(5) no 3_555
C9 H2 3.41(5) no 1_556
C9 H2 3.54(5) no 3_555
C9 H7 3.19(5) no 5_657
C10 H12 3.50(5) no 4_555
C10 H15 2.96(5) no 3_554
C11 H6 3.47(5) no 5_656
C11 H12 3.56(6) no 4_555
C11 H14 3.58(7) no 3_554
C11 H15 3.14(5) no 3_554
C12 H12 3.38(6) no 4_555
C12 H14 3.22(8) no 3_554
C13 H11 3.29(5) no 4_555
C13 H12 3.14(5) no 4_555
C13 H14 3.15(8) no 3_554
C14 H12 3.07(5) no 4_555
C14 H14 3.43(8) no 3_554
C15 H2 3.44(5) no 3_555
C15 H12 3.25(5) no 4_555
C15 H15 3.37(5) no 3_554
H2 N1 2.96(5) no 3_554
H2 N2 3.08(5) no 1_554
H2 C1 3.03(5) no 3_554
H2 C2 3.36(5) no 3_554
H2 C3 3.54(5) no 3_554
H2 C8 3.34(5) no 3_554
H2 C9 3.41(5) no 1_554
H2 C9 3.54(5) no 3_554
H2 C15 3.44(5) no 3_554
H2 H15 2.81(7) no 3_554
H4 C3 3.28(6) no 3_554
H4 C4 3.27(6) no 3_554
H4 C5 3.18(6) no 3_554
H4 C6 3.08(5) no 3_554
H4 C7 3.08(5) no 3_554
H4 C8 3.15(5) no 3_554
H4 H7 3.10(8) no 1_554
H6 N2 2.74(5) no 5_657
H6 C1 3.37(5) no 5_656
H6 C2 3.54(5) no 5_656
H6 C11 3.47(5) no 5_656
H6 H11 2.94(7) no 5_656
H6 H13 2.86(8) no 8_556
H7 N2 2.70(5) no 5_657
H7 C3 3.53(5) no 5_656
H7 C7 3.57(5) no 5_657
H7 C9 3.19(5) no 5_657
H7 H4 3.10(8) no 1_556
H7 H7 2.60(7) no 5_657
H11 N2 2.77(5) no 1_554
H11 C13 3.29(5) no 4_554
H11 H6 2.94(7) no 5_656
H11 H13 3.05(8) no 4_554
H11 H15 3.54(7) no 1_554
H11 H15 3.35(7) no 3_554
H12 F1 3.22(5) no 8_455
H12 N2 3.56(5) no 4_554
H12 C10 3.50(5) no 4_554
H12 C11 3.56(6) no 4_554
H12 C12 3.38(6) no 4_554
H12 C13 3.14(5) no 4_554
H12 C14 3.07(5) no 4_554
H12 C15 3.25(5) no 4_554
H12 H14 3.56(9) no 3_554
H12 H14 3.49(9) no 4_554
H13 F1 3.44(6) no 6_456
H13 F1 3.22(6) no 8_455
H13 N2 2.84(5) no 4_554
H13 H6 2.86(8) no 8_456
H13 H11 3.05(8) no 4_555
H13 H14 3.40(10) no 3_554
H14 C11 3.58(7) no 3_555
H14 C12 3.22(8) no 3_555
H14 C13 3.15(8) no 3_555
H14 C14 3.43(8) no 3_555
H14 H12 3.56(9) no 3_555
H14 H12 3.49(9) no 4_555
H14 H13 3.40(10) no 3_555
H15 C1 3.30(5) no 3_555
H15 C2 3.27(5) no 3_555
H15 C10 2.96(5) no 3_555
H15 C11 3.14(5) no 3_555
H15 C15 3.37(5) no 3_555
H15 H2 2.81(7) no 3_555
H15 H11 3.54(7) no 1_556
H15 H11 3.35(7) no 3_555

loop_
_geom_torsion_atom_site_label_1
_geom_torsion_atom_site_label_2
_geom_torsion_atom_site_label_3
_geom_torsion_atom_site_label_4
_geom_torsion
_geom_torsion_publ_flag
C1 N1 C8 C3 1.7(4) no
C1 N1 C8 C7 -177.5(4) no
C8 N1 C1 C2 -1.4(4) no
C8 N1 C1 C10 178.0(3) no
C9 N1 C1 C2 -171.8(4) no
C9 N1 C1 C10 7.6(6) no
C9 N1 C8 C3 172.3(4) no
C9 N1 C8 C7 -6.9(6) no
N1 C1 C2 C3 0.6(5) no
N1 C1 C10 C11 -133.7(4) no
N1 C1 C10 C15 47.5(5) no
C2 C1 C10 C11 45.6(6) no
C2 C1 C10 C15 -133.2(5) no
C10 C1 C2 C3 -178.7(4) no
C1 C2 C3 C4 180.0(4) no
C1 C2 C3 C8 0.4(5) no
C2 C3 C4 C5 -178.9(4) no
C2 C3 C8 N1 -1.3(4) no
C2 C3 C8 C7 178.0(3) no
C4 C3 C8 N1 179.1(4) no
C4 C3 C8 C7 -1.7(6) no
C8 C3 C4 C5 0.6(7) no
C3 C4 C5 F1 -178.8(4) no
C3 C4 C5 C6 0.8(7) no
F1 C5 C6 C7 178.3(4) no
C4 C5 C6 C7 -1.3(7) no
C5 C6 C7 C8 0.3(7) no
C6 C7 C8 N1 -179.7(4) no
C6 C7 C8 C3 1.2(6) no
C1 C10 C11 C12 -180.0(4) no
C1 C10 C15 C14 179.0(4) no
C11 C10 C15 C14 0.2(6) no
C15 C10 C11 C12 -1.1(7) no
C10 C11 C12 C13 1.2(8) no
C11 C12 C13 C14 -0.4(8) no
C12 C13 C14 C15 -0.5(9) no
C13 C14 C15 C10 0.6(8) no
